data_2243841
loop_
_publ_author_name
'Bougueria, Hassiba'
'Chetioui, Souheyla'
'Bensegueni, Mohammed Abdellatif'
'Djukic, Jean-Pierre'
'Benarous, Nesrine'

_publ_section_title
;
 Crystal structure and Hirshfeld surface analysis of
 1-[(<i>E</i>)-2-(5-chloro-2-hydroxyphenyl)hydrazin-1-ylidene]naphthalen-2(1<i>H</i>)-one
;
_journal_coeditor_code ZN2007
_journal_issue 6
_journal_name_full 'Acta Crystallographica Section E'
_journal_page_first 672
_journal_page_last 676
_journal_paper_doi 10.1107/S2056989021005491
_journal_volume 77
_journal_year 2021
_chemical_formula_iupac 'C16 H11 Cl N2 O2'
_chemical_formula_moiety 'C16 H11 Cl N2 O2'
_chemical_formula_sum 'C16 H11 Cl N2 O2'
_chemical_formula_weight 298.72
_chemical_name_systematic 1-[(<i>E</i>)-2-(5-Chloro-2-hydroxyphenyl)hydrazin-1-ylidene]naphthalen-2(1<i>H</i>)-one
_space_group_crystal_system monoclinic
_space_group_IT_number 9
_space_group_name_Hall 'C -2yc'
_space_group_name_H-M_alt 'C 1 c 1'
_atom_sites_solution_hydrogens mixed
_audit_creation_method
;
Olex2 1.3
(compiled 2020.11.12 svn.r5f609507 for OlexSys, GUI svn.r6272)
;
_cell_angle_alpha 90
_cell_angle_beta 90.130(3)
_cell_angle_gamma 90
_cell_formula_units_Z 8
_cell_length_a 32.830(4)
_cell_length_b 4.4049(5)
_cell_length_c 18.844(2)
_cell_measurement_reflns_used 13940
_cell_measurement_temperature 173.15
_cell_measurement_theta_max 27.974
_cell_measurement_theta_min 1.643
_cell_volume 2725.1(5)
_computing_cell_refinement
;
SAINT (Bruker, 2014)
;
_computing_data_collection
;
APEX2 (Bruker, 2014)
;
_computing_data_reduction
;
SAINT (Bruker, 2014)
;
_computing_molecular_graphics
;
<i>OLEX2</i> (Dolomanov <i>et al.</i>,  2009)
;
_computing_publication_material
;
<i>OLEX2</i> (Dolomanov <i>et al.</i>,  2009)
;
_computing_structure_refinement
;
<i>SHELXL2018/3</i> (Sheldrick, 2015b)
;
_computing_structure_solution
;
<i>SHELXT2018/3</i> (Sheldrick, 2015a)
;
_diffrn_ambient_temperature 173.15
_diffrn_measured_fraction_theta_full 0.999
_diffrn_measured_fraction_theta_max 0.998
_diffrn_measurement_device_type 'Bruker APEXII CCD'
_diffrn_measurement_method '\f and \w scans'
_diffrn_radiation_type MoK\a
_diffrn_radiation_wavelength 0.71073
_diffrn_reflns_av_R_equivalents 0.0634
_diffrn_reflns_av_unetI/netI 0.0766
_diffrn_reflns_limit_h_max 42
_diffrn_reflns_limit_h_min -42
_diffrn_reflns_limit_k_max 5
_diffrn_reflns_limit_k_min -5
_diffrn_reflns_limit_l_max 24
_diffrn_reflns_limit_l_min -23
_diffrn_reflns_number 13940
_diffrn_reflns_theta_full 25.242
_diffrn_reflns_theta_max 27.974
_diffrn_reflns_theta_min 1.643
_exptl_absorpt_coefficient_mu 0.286
_exptl_absorpt_correction_T_max 0.7456
_exptl_absorpt_correction_T_min 0.6100
_exptl_absorpt_correction_type multi-scan
_exptl_absorpt_process_details
;
(SADABS; Sheldrick, 2002)
;
_exptl_crystal_colour red
_exptl_crystal_density_diffrn 1.456
_exptl_crystal_description plate
_exptl_crystal_F_000 1232
_exptl_crystal_size_max 0.3
_exptl_crystal_size_mid 0.2
_exptl_crystal_size_min 0.06
_refine_diff_density_max 0.344
_refine_diff_density_min -0.271
_refine_ls_abs_structure_details
;
Flack <i>x</i> determined using 1605 quotients
[(<i>I</i>^+^)-(<i>I</i>^-^)]/[(<i>I</i>^+^)+(<i>I</i>^-^)]
(Parsons <i>et al.</i> (2013)
;
_refine_ls_abs_structure_Flack -0.02(3)
_refine_ls_extinction_method none
_refine_ls_goodness_of_fit_ref 0.966
_refine_ls_hydrogen_treatment mixed
_refine_ls_matrix_type full
_refine_ls_number_parameters 392
_refine_ls_number_reflns 6168
_refine_ls_number_restraints 6
_refine_ls_restrained_S_all 0.965
_refine_ls_R_factor_all 0.0769
_refine_ls_R_factor_gt 0.0456
_refine_ls_shift/su_max 0.000
_refine_ls_shift/su_mean 0.000
_refine_ls_structure_factor_coef Fsqd
_refine_ls_weighting_details 'w=1/[\s^2^(Fo^2^)+(0.0325P)^2^] where P=(Fo^2^+2Fc^2^)/3'
_refine_ls_weighting_scheme calc
_refine_ls_wR_factor_gt 0.0745
_refine_ls_wR_factor_ref 0.0818
_reflns_number_gt 4497
_reflns_number_total 6168
_reflns_threshold_expression 'I > 2\s(I)'
_cod_data_source_file zn2007sup1.cif
_cod_data_source_block I
_cod_original_cell_volume 2725.1(6)
_cod_database_code 2243841
_shelx_space_group_comment
;
The symmetry employed for this shelxl refinement is uniquely defined
by the following loop, which should always be used as a source of
symmetry information in preference to the above space-group names.
They are only intended as comments.
;
_shelx_estimated_absorpt_t_min 0.919
_shelx_estimated_absorpt_t_max 0.983

loop_
_space_group_symop_operation_xyz
'x, y, z'
'x, -y, z+1/2'
'x+1/2, y+1/2, z'
'x+1/2, -y+1/2, z+1/2'

loop_
_atom_site_type_symbol
_atom_site_label
_atom_site_fract_x
_atom_site_fract_y
_atom_site_fract_z
_atom_site_U_iso_or_equiv
_atom_site_adp_type
_atom_site_calc_flag
_atom_site_occupancy
_atom_site_disorder_assembly
_atom_site_disorder_group
Cl Cl1A 0.33793(5) -0.0030(4) 0.79791(9) 0.0327(5) Uani d 1 . .
Cl Cl1B 0.66132(5) 1.4840(4) 0.55207(9) 0.0397(5) Uani d 1 . .
O O1B 0.54584(14) 0.4608(10) 0.2885(2) 0.0302(12) Uani d 1 . .
O O1A 0.45074(14) 1.0202(9) 0.5356(3) 0.0293(12) Uani d 1 . .
O O2A 0.48688(13) 0.5655(11) 0.6906(2) 0.0325(11) Uani d 1 . .
H H2A 0.5072(14) 0.541(14) 0.717(3) 0.049 Uiso d 1 . .
N N1A 0.41552(14) 0.7116(10) 0.6321(2) 0.0214(11) Uani d 1 . .
H H1A 0.4385(10) 0.795(11) 0.616(3) 0.026 Uiso d 1 . .
N N2A 0.38083(14) 0.8261(10) 0.6109(2) 0.0238(11) Uani d 1 . .
O O2B 0.51014(13) 0.9509(10) 0.4415(2) 0.0325(11) Uani d 1 . .
H H2B 0.4928(17) 0.978(14) 0.474(3) 0.049 Uiso d 1 . .
C C3A 0.45484(18) 0.2251(13) 0.7736(3) 0.0275(14) Uani d 1 . .
H H3A 0.480248 0.176258 0.794936 0.033 Uiso calc 1 . .
C C4A 0.41959(19) 0.0909(14) 0.7992(3) 0.0264(14) Uani d 1 . .
H H4A 0.420616 -0.050199 0.837289 0.032 Uiso calc 1 . .
N N1B 0.58132(14) 0.7832(11) 0.3851(2) 0.0225(11) Uani d 1 . .
H H1B 0.5580(9) 0.721(11) 0.367(3) 0.027 Uiso d 1 . .
C C5A 0.38280(18) 0.1682(13) 0.7677(3) 0.0263(14) Uani d 1 . .
N N2B 0.61607(14) 0.6715(10) 0.3637(2) 0.0202(10) Uani d 1 . .
C C11A 0.33655(18) 1.3521(14) 0.4820(3) 0.0285(14) Uani d 1 . .
C C6A 0.38021(16) 0.3698(12) 0.7126(3) 0.0210(13) Uani d 1 . .
H H6A 0.354633 0.417884 0.691739 0.025 Uiso calc 1 . .
C C1A 0.41578(19) 0.5025(12) 0.6878(3) 0.0198(14) Uani d 1 . .
C C12A 0.33986(18) 1.1471(13) 0.5398(3) 0.0243(13) Uani d 1 . .
C C2A 0.45390(17) 0.4265(14) 0.7182(3) 0.0231(13) Uani d 1 . .
C C9A 0.41010(19) 1.3450(13) 0.4640(3) 0.0282(14) Uani d 1 . .
H H9A 0.433088 1.416994 0.438520 0.034 Uiso calc 1 . .
C C7A 0.3799(2) 1.0286(13) 0.5580(3) 0.0180(15) Uani d 1 . .
C C1B 0.58115(19) 0.9956(12) 0.4404(3) 0.0215(14) Uani d 1 . .
C C8A 0.41619(17) 1.1280(12) 0.5204(3) 0.0221(12) Uani d 1 . .
C C11B 0.66111(19) 0.1491(14) 0.2370(3) 0.0270(13) Uani d 1 . .
C C10A 0.3725(2) 1.4493(14) 0.4463(3) 0.0293(15) Uani d 1 . .
H H10A 0.370064 1.592201 0.408711 0.035 Uiso calc 1 . .
C C7B 0.6165(2) 0.4648(13) 0.3122(3) 0.0204(15) Uani d 1 . .
C C6B 0.61767(17) 1.1186(13) 0.4666(3) 0.0252(14) Uani d 1 . .
H H6B 0.643110 1.060965 0.446860 0.030 Uiso calc 1 . .
C C9B 0.58710(19) 0.1460(14) 0.2176(3) 0.0302(15) Uani d 1 . .
H H9B 0.564299 0.071472 0.191826 0.036 Uiso calc 1 . .
C C8B 0.58115(17) 0.3618(13) 0.2735(3) 0.0245(13) Uani d 1 . .
C C2B 0.54441(18) 1.0792(14) 0.4703(3) 0.0238(13) Uani d 1 . .
C C3B 0.54349(18) 1.2819(13) 0.5257(3) 0.0271(14) Uani d 1 . .
H H3B 0.518167 1.337103 0.546279 0.033 Uiso calc 1 . .
C C4B 0.5795(2) 1.4071(15) 0.5518(3) 0.0302(15) Uani d 1 . .
H H4B 0.579068 1.548100 0.589890 0.036 Uiso calc 1 . .
C C13B 0.69225(19) 0.4422(14) 0.3309(4) 0.0320(15) Uani d 1 . .
H H13B 0.690062 0.577789 0.369884 0.038 Uiso calc 1 . .
C C14A 0.2675(2) 1.1832(16) 0.5571(4) 0.0446(18) Uani d 1 . .
H H14A 0.243793 1.130825 0.583282 0.054 Uiso calc 1 . .
C C5B 0.61592(16) 1.3217(13) 0.5209(3) 0.0226(13) Uani d 1 . .
C C15A 0.2637(2) 1.3754(17) 0.4983(4) 0.0453(19) Uani d 1 . .
H H15A 0.237675 1.444671 0.483537 0.054 Uiso calc 1 . .
C C13A 0.30454(19) 1.0684(15) 0.5779(4) 0.0318(15) Uani d 1 . .
H H13A 0.306332 0.936823 0.617770 0.038 Uiso calc 1 . .
C C10B 0.6250(2) 0.0474(14) 0.2012(4) 0.0352(17) Uani d 1 . .
H H10B 0.627872 -0.096770 0.164073 0.042 Uiso calc 1 . .
C C12B 0.65732(17) 0.3528(14) 0.2939(3) 0.0245(13) Uani d 1 . .
C C16A 0.2976(2) 1.4619(15) 0.4627(4) 0.0407(19) Uani d 1 . .
H H16A 0.295169 1.598838 0.423940 0.049 Uiso calc 1 . .
C C14B 0.72996(19) 0.3336(16) 0.3108(3) 0.0366(16) Uani d 1 . .
H H14B 0.753507 0.392677 0.336718 0.044 Uiso calc 1 . .
C C15B 0.7339(2) 0.1396(18) 0.2533(4) 0.0439(18) Uani d 1 . .
H H15B 0.760132 0.072960 0.238667 0.053 Uiso calc 1 . .
C C16B 0.6999(2) 0.0451(16) 0.2179(4) 0.0404(19) Uani d 1 . .
H H16B 0.702620 -0.093672 0.179603 0.048 Uiso calc 1 . .

loop_
_atom_site_aniso_label
_atom_site_aniso_U_11
_atom_site_aniso_U_22
_atom_site_aniso_U_33
_atom_site_aniso_U_12
_atom_site_aniso_U_13
_atom_site_aniso_U_23
Cl1A 0.0279(10) 0.0326(10) 0.0379(12) -0.0041(7) 0.0076(7) 0.0030(7)
Cl1B 0.0341(11) 0.0507(13) 0.0343(12) -0.0168(8) -0.0114(7) -0.0005(8)
O1B 0.019(2) 0.040(3) 0.032(3) 0.0019(18) -0.007(2) -0.007(2)
O1A 0.019(2) 0.037(3) 0.033(3) 0.0005(19) -0.001(2) 0.000(2)
O2A 0.017(2) 0.043(3) 0.038(3) -0.001(2) -0.005(2) 0.008(2)
N1A 0.014(3) 0.023(3) 0.027(3) -0.002(2) 0.000(2) -0.004(2)
N2A 0.020(2) 0.025(3) 0.026(3) 0.000(2) -0.007(2) -0.004(2)
O2B 0.020(2) 0.045(3) 0.032(3) -0.008(2) 0.0028(19) -0.010(2)
C3A 0.025(3) 0.030(4) 0.027(3) 0.006(3) -0.005(2) -0.001(3)
C4A 0.033(4) 0.025(3) 0.021(3) 0.009(3) 0.001(3) 0.004(3)
N1B 0.018(3) 0.029(3) 0.020(3) 0.003(2) -0.005(2) 0.001(2)
C5A 0.029(3) 0.022(3) 0.028(3) 0.004(3) 0.007(3) -0.003(3)
N2B 0.019(2) 0.024(3) 0.017(2) 0.002(2) -0.0003(19) 0.004(2)
C11A 0.029(3) 0.031(3) 0.026(3) 0.005(3) -0.008(3) -0.006(3)
C6A 0.021(3) 0.017(3) 0.025(3) -0.001(2) -0.003(2) -0.006(3)
C1A 0.022(3) 0.017(3) 0.020(3) 0.005(2) -0.003(3) 0.000(2)
C12A 0.027(3) 0.022(3) 0.023(3) 0.000(3) -0.004(2) -0.001(3)
C2A 0.019(3) 0.023(3) 0.028(3) 0.001(3) -0.002(2) -0.004(3)
C9A 0.035(4) 0.020(3) 0.030(4) 0.001(3) 0.007(3) 0.001(3)
C7A 0.023(3) 0.012(3) 0.019(3) 0.000(2) -0.002(2) -0.001(3)
C1B 0.022(4) 0.022(4) 0.021(3) -0.001(3) -0.003(3) 0.003(2)
C8A 0.027(3) 0.018(3) 0.021(3) -0.005(3) 0.000(2) -0.006(3)
C11B 0.030(3) 0.026(3) 0.025(3) 0.007(3) 0.002(2) 0.004(3)
C10A 0.041(4) 0.024(3) 0.023(3) 0.004(3) -0.002(3) 0.000(3)
C7B 0.021(3) 0.023(4) 0.018(3) -0.001(3) -0.003(2) 0.007(3)
C6B 0.023(3) 0.031(3) 0.022(3) 0.001(3) -0.002(2) 0.006(3)
C9B 0.035(4) 0.038(4) 0.018(3) -0.003(3) -0.008(3) -0.005(3)
C8B 0.027(3) 0.027(3) 0.020(3) 0.004(3) -0.002(2) 0.005(3)
C2B 0.021(3) 0.027(3) 0.023(3) -0.005(3) -0.003(2) 0.003(3)
C3B 0.025(3) 0.030(4) 0.026(3) 0.000(3) 0.005(2) -0.004(3)
C4B 0.037(4) 0.033(3) 0.021(3) -0.008(3) -0.003(3) -0.002(3)
C13B 0.024(3) 0.038(4) 0.034(4) 0.000(3) -0.001(3) 0.001(3)
C14A 0.023(3) 0.053(5) 0.058(5) 0.000(3) -0.004(3) -0.004(4)
C5B 0.020(3) 0.026(3) 0.022(3) -0.008(2) -0.009(2) 0.008(3)
C15A 0.026(4) 0.049(5) 0.061(5) 0.012(3) -0.017(3) 0.004(4)
C13A 0.024(3) 0.037(4) 0.035(4) 0.001(3) -0.001(3) 0.000(3)
C10B 0.049(5) 0.035(4) 0.022(3) 0.005(3) -0.001(3) -0.008(3)
C12B 0.023(3) 0.028(3) 0.022(3) 0.004(3) 0.002(3) 0.008(3)
C16A 0.044(5) 0.041(4) 0.037(4) 0.009(3) -0.019(3) 0.001(3)
C14B 0.021(3) 0.048(4) 0.041(4) 0.002(3) -0.004(3) 0.007(4)
C15B 0.026(4) 0.055(5) 0.051(5) 0.012(3) 0.008(3) 0.010(4)
C16B 0.041(4) 0.040(4) 0.040(4) 0.011(3) 0.008(3) -0.002(3)

loop_
_atom_type_symbol
_atom_type_description
_atom_type_scat_dispersion_real
_atom_type_scat_dispersion_imag
_atom_type_scat_source
C C 0.0033 0.0016 'International Tables Vol C Tables 4.2.6.8 and 6.1.1.4'
H H 0.0000 0.0000 'International Tables Vol C Tables 4.2.6.8 and 6.1.1.4'
Cl Cl 0.1484 0.1585 'International Tables Vol C Tables 4.2.6.8 and 6.1.1.4'
N N 0.0061 0.0033 'International Tables Vol C Tables 4.2.6.8 and 6.1.1.4'
O O 0.0106 0.0060 'International Tables Vol C Tables 4.2.6.8 and 6.1.1.4'

loop_
_geom_angle_atom_site_label_1
_geom_angle_atom_site_label_2
_geom_angle_atom_site_label_3
_geom_angle_site_symmetry_1
_geom_angle_site_symmetry_3
_geom_angle
_geom_angle_publ_flag
C2A O2A H2A . . 111(5) ?
N2A N1A H1A . . 119(4) ?
N2A N1A C1A . . 119.2(5) ?
C1A N1A H1A . . 121(4) ?
N1A N2A C7A . . 120.2(5) ?
C2B O2B H2B . . 102(5) ?
C4A C3A H3A . . 119.2 ?
C2A C3A H3A . . 119.2 ?
C2A C3A C4A . . 121.6(6) ?
C3A C4A H4A . . 120.9 ?
C5A C4A C3A . . 118.2(6) ?
C5A C4A H4A . . 120.9 ?
N2B N1B H1B . . 121(4) ?
N2B N1B C1B . . 119.1(5) ?
C1B N1B H1B . . 120(4) ?
C4A C5A Cl1A . . 119.1(5) ?
C6A C5A Cl1A . . 118.4(5) ?
C6A C5A C4A . . 122.5(5) ?
N1B N2B C7B . . 119.6(5) ?
C12A C11A C10A . . 119.4(5) ?
C16A C11A C12A . . 118.9(6) ?
C16A C11A C10A . . 121.6(6) ?
C5A C6A H6A . . 120.7 ?
C5A C6A C1A . . 118.5(5) ?
C1A C6A H6A . . 120.7 ?
N1A C1A C2A . . 117.6(5) ?
C6A C1A N1A . . 121.8(5) ?
C6A C1A C2A . . 120.6(5) ?
C11A C12A C7A . . 118.5(5) ?
C13A C12A C11A . . 119.1(6) ?
C13A C12A C7A . . 122.4(5) ?
O2A C2A C3A . . 124.8(5) ?
O2A C2A C1A . . 116.5(5) ?
C3A C2A C1A . . 118.7(5) ?
C8A C9A H9A . . 119.0 ?
C10A C9A H9A . . 119.0 ?
C10A C9A C8A . . 122.0(6) ?
N2A C7A C12A . . 115.7(6) ?
N2A C7A C8A . . 123.1(6) ?
C12A C7A C8A . . 121.2(5) ?
N1B C1B C6B . . 121.0(5) ?
C2B C1B N1B . . 119.1(5) ?
C2B C1B C6B . . 119.9(5) ?
O1A C8A C9A . . 122.6(5) ?
O1A C8A C7A . . 120.9(6) ?
C9A C8A C7A . . 116.5(5) ?
C12B C11B C10B . . 119.0(5) ?
C16B C11B C10B . . 121.9(6) ?
C16B C11B C12B . . 119.1(6) ?
C11A C10A H10A . . 118.8 ?
C9A C10A C11A . . 122.3(6) ?
C9A C10A H10A . . 118.8 ?
N2B C7B C8B . . 125.0(6) ?
N2B C7B C12B . . 114.4(6) ?
C8B C7B C12B . . 120.6(5) ?
C1B C6B H6B . . 120.6 ?
C5B C6B C1B . . 118.8(5) ?
C5B C6B H6B . . 120.6 ?
C8B C9B H9B . . 119.8 ?
C10B C9B H9B . . 119.8 ?
C10B C9B C8B . . 120.5(6) ?
O1B C8B C7B . . 120.9(6) ?
O1B C8B C9B . . 121.2(5) ?
C9B C8B C7B . . 118.0(5) ?
O2B C2B C1B . . 116.4(5) ?
O2B C2B C3B . . 123.3(5) ?
C3B C2B C1B . . 120.3(5) ?
C2B C3B H3B . . 119.8 ?
C2B C3B C4B . . 120.3(5) ?
C4B C3B H3B . . 119.8 ?
C3B C4B H4B . . 120.7 ?
C5B C4B C3B . . 118.6(6) ?
C5B C4B H4B . . 120.7 ?
C12B C13B H13B . . 120.0 ?
C14B C13B H13B . . 120.0 ?
C14B C13B C12B . . 120.1(6) ?
C15A C14A H14A . . 119.2 ?
C13A C14A H14A . . 119.2 ?
C13A C14A C15A . . 121.6(7) ?
C6B C5B Cl1B . . 118.9(5) ?
C6B C5B C4B . . 122.2(5) ?
C4B C5B Cl1B . . 118.9(5) ?
C14A C15A H15A . . 120.3 ?
C16A C15A C14A . . 119.5(6) ?
C16A C15A H15A . . 120.3 ?
C12A C13A H13A . . 120.2 ?
C14A C13A C12A . . 119.6(7) ?
C14A C13A H13A . . 120.2 ?
C11B C10B H10B . . 118.2 ?
C9B C10B C11B . . 123.5(6) ?
C9B C10B H10B . . 118.2 ?
C11B C12B C7B . . 118.5(5) ?
C13B C12B C11B . . 119.1(5) ?
C13B C12B C7B . . 122.4(6) ?
C11A C16A H16A . . 119.4 ?
C15A C16A C11A . . 121.2(7) ?
C15A C16A H16A . . 119.4 ?
C13B C14B H14B . . 119.5 ?
C13B C14B C15B . . 120.9(6) ?
C15B C14B H14B . . 119.5 ?
C14B C15B H15B . . 120.3 ?
C16B C15B C14B . . 119.5(6) ?
C16B C15B H15B . . 120.3 ?
C11B C16B H16B . . 119.4 ?
C15B C16B C11B . . 121.2(7) ?
C15B C16B H16B . . 119.4 ?

loop_
_geom_bond_atom_site_label_1
_geom_bond_atom_site_label_2
_geom_bond_site_symmetry_2
_geom_bond_distance
_geom_bond_publ_flag
Cl1A C5A . 1.751(6) ?
Cl1B C5B . 1.753(6) ?
O1B C8B . 1.271(7) ?
O1A C8A . 1.262(7) ?
O2A H2A . 0.834(14) ?
O2A C2A . 1.350(7) ?
N1A H1A . 0.891(14) ?
N1A N2A . 1.307(5) ?
N1A C1A . 1.397(7) ?
N2A C7A . 1.338(7) ?
O2B H2B . 0.842(14) ?
O2B C2B . 1.370(7) ?
C3A H3A . 0.9500 ?
C3A C4A . 1.388(8) ?
C3A C2A . 1.370(8) ?
C4A H4A . 0.9500 ?
C4A C5A . 1.387(8) ?
N1B H1B . 0.885(14) ?
N1B N2B . 1.307(5) ?
N1B C1B . 1.400(7) ?
C5A C6A . 1.369(8) ?
N2B C7B . 1.329(7) ?
C11A C12A . 1.420(8) ?
C11A C10A . 1.426(9) ?
C11A C16A . 1.413(9) ?
C6A H6A . 0.9500 ?
C6A C1A . 1.387(8) ?
C1A C2A . 1.415(8) ?
C12A C7A . 1.454(9) ?
C12A C13A . 1.409(9) ?
C9A H9A . 0.9500 ?
C9A C8A . 1.443(8) ?
C9A C10A . 1.359(8) ?
C7A C8A . 1.455(9) ?
C1B C6B . 1.405(8) ?
C1B C2B . 1.383(8) ?
C11B C10B . 1.433(9) ?
C11B C12B . 1.405(8) ?
C11B C16B . 1.402(9) ?
C10A H10A . 0.9500 ?
C7B C8B . 1.443(9) ?
C7B C12B . 1.469(9) ?
C6B H6B . 0.9500 ?
C6B C5B . 1.360(8) ?
C9B H9B . 0.9500 ?
C9B C8B . 1.433(8) ?
C9B C10B . 1.355(9) ?
C2B C3B . 1.373(8) ?
C3B H3B . 0.9500 ?
C3B C4B . 1.393(8) ?
C4B H4B . 0.9500 ?
C4B C5B . 1.382(8) ?
C13B H13B . 0.9500 ?
C13B C12B . 1.397(8) ?
C13B C14B . 1.381(9) ?
C14A H14A . 0.9500 ?
C14A C15A . 1.399(10) ?
C14A C13A . 1.374(9) ?
C15A H15A . 0.9500 ?
C15A C16A . 1.356(10) ?
C13A H13A . 0.9500 ?
C10B H10B . 0.9500 ?
C16A H16A . 0.9500 ?
C14B H14B . 0.9500 ?
C14B C15B . 1.386(10) ?
C15B H15B . 0.9500 ?
C15B C16B . 1.364(10) ?
C16B H16B . 0.9500 ?

loop_
_geom_hbond_atom_site_label_D
_geom_hbond_atom_site_label_H
_geom_hbond_atom_site_label_A
_geom_hbond_site_symmetry_A
_geom_hbond_distance_DH
_geom_hbond_distance_HA
_geom_hbond_distance_DA
_geom_hbond_angle_DHA
_geom_hbond_publ_flag
N1A H1A O1A . 0.89(4) 1.86(5) 2.550(7) 133(4) yes
N1A H1A O2A . 0.89(4) 2.35(5) 2.666(6) 101(4) yes
N1B H1B O1B . 0.88(4) 1.91(5) 2.584(6) 132(4) yes
N1B H1B O2B . 0.88(4) 2.34(4) 2.673(6) 103(4) yes
O2A H2A O1B 2_565 0.84(5) 1.85(5) 2.674(6) 168(5) yes
O2B H2B O1A . 0.85(6) 1.82(6) 2.656(7) 173(6) yes

loop_
_geom_torsion_atom_site_label_1
_geom_torsion_atom_site_label_2
_geom_torsion_atom_site_label_3
_geom_torsion_atom_site_label_4
_geom_torsion_site_symmetry_1
_geom_torsion_site_symmetry_2
_geom_torsion_site_symmetry_3
_geom_torsion_site_symmetry_4
_geom_torsion
_geom_torsion_publ_flag
Cl1A C5A C6A C1A . . . . -179.1(4) ?
N1A N2A C7A C12A . . . . -178.5(5) ?
N1A N2A C7A C8A . . . . 1.3(8) ?
N1A C1A C2A O2A . . . . 0.4(8) ?
N1A C1A C2A C3A . . . . 179.1(5) ?
N2A N1A C1A C6A . . . . 12.3(8) ?
N2A N1A C1A C2A . . . . -168.4(5) ?
N2A C7A C8A O1A . . . . 1.4(9) ?
N2A C7A C8A C9A . . . . 179.3(5) ?
O2B C2B C3B C4B . . . . -179.1(6) ?
C3A C4A C5A Cl1A . . . . 178.9(4) ?
C3A C4A C5A C6A . . . . 0.2(9) ?
C4A C3A C2A O2A . . . . 180.0(6) ?
C4A C3A C2A C1A . . . . 1.3(9) ?
C4A C5A C6A C1A . . . . -0.4(8) ?
N1B N2B C7B C8B . . . . 4.1(9) ?
N1B N2B C7B C12B . . . . -178.9(5) ?
N1B C1B C6B C5B . . . . -179.3(5) ?
N1B C1B C2B O2B . . . . -1.7(8) ?
N1B C1B C2B C3B . . . . 178.6(5) ?
C5A C6A C1A N1A . . . . -179.6(5) ?
C5A C6A C1A C2A . . . . 1.1(8) ?
N2B N1B C1B C6B . . . . 8.3(8) ?
N2B N1B C1B C2B . . . . -170.3(5) ?
N2B C7B C8B O1B . . . . -2.2(9) ?
N2B C7B C8B C9B . . . . 177.5(5) ?
N2B C7B C12B C11B . . . . -175.8(5) ?
N2B C7B C12B C13B . . . . 4.0(8) ?
C11A C12A C7A N2A . . . . -177.1(5) ?
C11A C12A C7A C8A . . . . 3.1(8) ?
C11A C12A C13A C14A . . . . 2.1(9) ?
C6A C1A C2A O2A . . . . 179.7(5) ?
C6A C1A C2A C3A . . . . -1.5(9) ?
C1A N1A N2A C7A . . . . 179.4(5) ?
C12A C11A C10A C9A . . . . 2.3(9) ?
C12A C11A C16A C15A . . . . 0.1(10) ?
C12A C7A C8A O1A . . . . -178.8(5) ?
C12A C7A C8A C9A . . . . -0.9(8) ?
C2A C3A C4A C5A . . . . -0.7(9) ?
C7A C12A C13A C14A . . . . -178.6(6) ?
C1B N1B N2B C7B . . . . 178.5(5) ?
C1B C6B C5B Cl1B . . . . -178.2(4) ?
C1B C6B C5B C4B . . . . 1.0(8) ?
C1B C2B C3B C4B . . . . 0.6(9) ?
C8A C9A C10A C11A . . . . 0.0(10) ?
C10A C11A C12A C7A . . . . -3.7(8) ?
C10A C11A C12A C13A . . . . 175.7(6) ?
C10A C11A C16A C15A . . . . -177.9(6) ?
C10A C9A C8A O1A . . . . 177.1(6) ?
C10A C9A C8A C7A . . . . -0.6(8) ?
C6B C1B C2B O2B . . . . 179.6(5) ?
C6B C1B C2B C3B . . . . -0.1(9) ?
C8B C7B C12B C11B . . . . 1.5(8) ?
C8B C7B C12B C13B . . . . -178.8(6) ?
C8B C9B C10B C11B . . . . -0.4(10) ?
C2B C1B C6B C5B . . . . -0.7(8) ?
C2B C3B C4B C5B . . . . -0.3(9) ?
C3B C4B C5B Cl1B . . . . 178.6(5) ?
C3B C4B C5B C6B . . . . -0.6(9) ?
C13B C14B C15B C16B . . . . -2.7(11) ?
C14A C15A C16A C11A . . . . 2.5(11) ?
C15A C14A C13A C12A . . . . 0.6(11) ?
C13A C12A C7A N2A . . . . 3.6(8) ?
C13A C12A C7A C8A . . . . -176.3(6) ?
C13A C14A C15A C16A . . . . -2.9(11) ?
C10B C11B C12B C7B . . . . -3.0(9) ?
C10B C11B C12B C13B . . . . 177.2(6) ?
C10B C11B C16B C15B . . . . -178.7(6) ?
C10B C9B C8B O1B . . . . 178.6(6) ?
C10B C9B C8B C7B . . . . -1.2(8) ?
C12B C11B C10B C9B . . . . 2.6(10) ?
C12B C11B C16B C15B . . . . -0.4(10) ?
C12B C7B C8B O1B . . . . -179.1(5) ?
C12B C7B C8B C9B . . . . 0.6(8) ?
C12B C13B C14B C15B . . . . 1.1(10) ?
C16A C11A C12A C7A . . . . 178.2(6) ?
C16A C11A C12A C13A . . . . -2.4(9) ?
C16A C11A C10A C9A . . . . -179.7(6) ?
C14B C13B C12B C11B . . . . 0.8(9) ?
C14B C13B C12B C7B . . . . -179.0(6) ?
C14B C15B C16B C11B . . . . 2.3(11) ?
C16B C11B C10B C9B . . . . -179.1(6) ?
C16B C11B C12B C7B . . . . 178.7(6) ?
C16B C11B C12B C13B . . . . -1.1(9) ?

loop_
_twin_individual_id
_twin_individual_mass_fraction_refined
1 0.677(2)
2 0.323(2)

_cod_database_fobs_code 2243841
